data_7001277
loop_
_publ_author_name
'Crespo, Olga'
'Gimeno, M. Concepci\'on'
'Laguna, Antonio'
'Ospino, Isaura'
'Aull\'on, Gabriel'
'Oliva, Josep M.'

_publ_section_title
;
 Organometallic gold complexes of carborane. Theoretical comparative
 analysis of ortho, meta, and para derivatives and luminescence studies
;
_journal_issue 19
_journal_name_full 'Dalton Transactions'
_journal_page_first 3807
_journal_page_last 3813
_journal_paper_doi 10.1039/b820803d
_journal_year 2009
_chemical_formula_sum 'C38 H40 Au2 B10 P2'
_chemical_formula_weight 1060.67
_chemical_name_systematic
;
?
;
_space_group_IT_number 14
_symmetry_cell_setting monoclinic
_symmetry_space_group_name_Hall '-P 2ybc'
_symmetry_space_group_name_H-M 'P 1 21/c 1'
_atom_sites_solution_hydrogens geom
_atom_sites_solution_primary direct
_atom_sites_solution_secondary difmap
_cell_angle_alpha 90.00
_cell_angle_beta 97.18(3)
_cell_angle_gamma 90.00
_cell_formula_units_Z 2
_cell_length_a 8.1035(16)
_cell_length_b 11.757(2)
_cell_length_c 20.581(4)
_cell_measurement_reflns_used 23389
_cell_measurement_temperature 173(2)
_cell_measurement_theta_max 35.1261
_cell_measurement_theta_min 3.6673
_cell_volume 1945.4(6)
_computing_cell_refinement 'Crysalis RED'
_computing_data_collection 'Crysalis CCD'
_computing_data_reduction 'Crysalis RED'
_computing_structure_refinement 'SHELXL-97 (Sheldrick, 1997)'
_computing_structure_solution 'SHELXS-97 (Sheldrick, 1990)'
_diffrn_ambient_temperature 173(2)
_diffrn_detector_area_resol_mean 16.06
_diffrn_measured_fraction_theta_full 0.995
_diffrn_measured_fraction_theta_max 0.995
_diffrn_measurement_device_type 'Xcalibur Oxford Diffraction'
_diffrn_measurement_method w-scans\f-scans
_diffrn_radiation_monochromator graphite
_diffrn_radiation_source 'fine-focus sealed tube'
_diffrn_radiation_type MoK\a
_diffrn_radiation_wavelength 0.71073
_diffrn_reflns_av_R_equivalents 0.0313
_diffrn_reflns_av_sigmaI/netI 0.0206
_diffrn_reflns_limit_h_max 9
_diffrn_reflns_limit_h_min -9
_diffrn_reflns_limit_k_max 14
_diffrn_reflns_limit_k_min -14
_diffrn_reflns_limit_l_max 25
_diffrn_reflns_limit_l_min -25
_diffrn_reflns_number 28940
_diffrn_reflns_theta_full 26.00
_diffrn_reflns_theta_max 26.00
_diffrn_reflns_theta_min 3.83
_exptl_absorpt_coefficient_mu 7.644
_exptl_absorpt_correction_T_max 0.6570
_exptl_absorpt_correction_T_min 0.1870
_exptl_absorpt_correction_type multi-scan
_exptl_absorpt_process_details SADABS
_exptl_crystal_colour Colourless
_exptl_crystal_density_diffrn 1.811
_exptl_crystal_density_method 'not measured'
_exptl_crystal_description Plate
_exptl_crystal_F_000 1012
_exptl_crystal_size_max 0.33
_exptl_crystal_size_mid 0.10
_exptl_crystal_size_min 0.06
_refine_diff_density_max 1.346
_refine_diff_density_min -0.810
_refine_diff_density_rms 0.105
_refine_ls_extinction_method none
_refine_ls_goodness_of_fit_ref 1.155
_refine_ls_hydrogen_treatment Riding
_refine_ls_matrix_type full
_refine_ls_number_parameters 235
_refine_ls_number_reflns 3803
_refine_ls_number_restraints 9
_refine_ls_restrained_S_all 1.154
_refine_ls_R_factor_all 0.0257
_refine_ls_R_factor_gt 0.0232
_refine_ls_shift/su_max 0.001
_refine_ls_shift/su_mean 0.000
_refine_ls_structure_factor_coef Fsqd
_refine_ls_weighting_details 'calc w=1/[\s^2^(Fo^2^)+(0.0266P)^2^+4.1804P] where P=(Fo^2^+2Fc^2^)/3'
_refine_ls_weighting_scheme calc
_refine_ls_wR_factor_gt 0.0569
_refine_ls_wR_factor_ref 0.0579
_reflns_number_gt 3604
_reflns_number_total 3803
_reflns_threshold_expression >2sigma(I)
_cod_data_source_file b820803d.txt
_cod_data_source_block ol29
_cod_depositor_comments
;
The following automatic conversions were performed:
'_symmetry_cell_setting' value 'Monoclinic' changed to 'monoclinic'
according to '/home/saulius/struct/CIF-dictionaries/cif_core.dic'
dictionary named 'cif_core.dic' version 2.4.1 from 2010-06-29.

Automatic conversion script
Id: cif_fix_enum 1527 2010-12-29 10:47:43Z saulius 
;
_cod_original_cell_volume 1945.4(7)
_cod_original_sg_symbol_H-M P2(1)/c
_cod_database_code 7001277

loop_
_symmetry_equiv_pos_as_xyz
'x, y, z'
'-x, y+1/2, -z+1/2'
'-x, -y, -z'
'x, -y-1/2, z-1/2'

loop_
_atom_site_label
_atom_site_type_symbol
_atom_site_fract_x
_atom_site_fract_y
_atom_site_fract_z
_atom_site_U_iso_or_equiv
_atom_site_adp_type
_atom_site_occupancy
_atom_site_symmetry_multiplicity
_atom_site_calc_flag
_atom_site_refinement_flags
_atom_site_disorder_assembly
_atom_site_disorder_group
Au1 Au 0.108688(16) 0.773739(12) 0.077390(7) 0.01752(6) Uani 1 1 d . . .
B1 B -0.1052(5) 0.6147(4) -0.0322(2) 0.0196(9) Uani 1 1 d . . .
H1 H -0.1744 0.6914 -0.0532 0.023 Uiso 1 1 calc R . .
B2 B -0.1428(5) 0.5568(4) 0.0438(2) 0.0192(8) Uani 1 1 d . . .
H2 H -0.2366 0.5950 0.0730 0.023 Uiso 1 1 calc R . .
B3 B 0.0470(5) 0.4985(4) 0.0822(2) 0.0196(9) Uani 1 1 d . . .
H3 H 0.0785 0.4982 0.1368 0.024 Uiso 1 1 calc R . .
B4 B 0.2015(5) 0.5210(4) 0.0298(2) 0.0197(9) Uani 1 1 d . . .
H4 H 0.3348 0.5360 0.0498 0.024 Uiso 1 1 calc R . .
B5 B 0.1065(5) 0.5921(4) -0.0412(2) 0.0190(8) Uani 1 1 d . . .
H5 H 0.1777 0.6539 -0.0684 0.023 Uiso 1 1 calc R . .
C1 C 0.0448(4) 0.6193(3) 0.03426(18) 0.0168(7) Uani 1 1 d . . .
C11 C 0.0449(4) 1.0288(3) 0.15872(17) 0.0155(7) Uani 1 1 d D . .
C12 C 0.0552(4) 1.1465(3) 0.15675(18) 0.0203(8) Uani 1 1 d D . .
H12 H 0.1372 1.1816 0.1342 0.024 Uiso 1 1 calc R . .
C13 C -0.0534(5) 1.2138(3) 0.18747(19) 0.0214(8) Uani 1 1 d D . .
H13 H -0.0457 1.2944 0.1859 0.026 Uiso 1 1 calc R . .
C14 C -0.1723(5) 1.1626(4) 0.22028(19) 0.0251(9) Uani 1 1 d D . .
H14 H -0.2453 1.2080 0.2421 0.030 Uiso 1 1 calc R . .
C15 C -0.1852(5) 1.0455(4) 0.22133(19) 0.0249(8) Uani 1 1 d D . .
H15 H -0.2680 1.0111 0.2436 0.030 Uiso 1 1 calc R . .
C16 C -0.0791(4) 0.9773(3) 0.19036(18) 0.0200(8) Uani 1 1 d D . .
H16 H -0.0904 0.8969 0.1906 0.024 Uiso 1 1 calc R . .
C21 C 0.3084(4) 1.0329(3) 0.07734(18) 0.0165(7) Uani 1 1 d D . .
C22 C 0.2548(4) 1.0418(3) 0.01036(18) 0.0198(8) Uani 1 1 d D . .
H22 H 0.1654 0.9959 -0.0090 0.024 Uiso 1 1 calc R . .
C23 C 0.3316(5) 1.1172(4) -0.0280(2) 0.0250(9) Uani 1 1 d D . .
H23 H 0.2938 1.1238 -0.0734 0.030 Uiso 1 1 calc R . .
C24 C 0.4655(5) 1.1841(4) 0.00036(19) 0.0224(8) Uani 1 1 d D . .
H24 H 0.5175 1.2366 -0.0257 0.027 Uiso 1 1 calc R . .
C25 C 0.5206(5) 1.1731(3) 0.0660(2) 0.0229(8) Uani 1 1 d D . .
H25 H 0.6124 1.2171 0.0851 0.028 Uiso 1 1 calc R . .
C26 C 0.4430(4) 1.0982(3) 0.10456(18) 0.0197(8) Uani 1 1 d D . .
H26 H 0.4821 1.0914 0.1499 0.024 Uiso 1 1 calc R . .
C31 C 0.3462(4) 0.9083(3) 0.19934(18) 0.0177(7) Uani 1 1 d D . .
C32 C 0.3378(4) 0.9588(3) 0.25969(18) 0.0204(8) Uani 1 1 d D . .
H32 H 0.2538 1.0136 0.2641 0.025 Uiso 1 1 calc R . .
C33 C 0.4501(5) 0.9306(4) 0.3137(2) 0.0252(9) Uani 1 1 d D . .
H33 H 0.4430 0.9659 0.3548 0.030 Uiso 1 1 calc R . .
C34 C 0.5728(5) 0.8506(4) 0.3074(2) 0.0256(9) Uani 1 1 d D . .
H34 H 0.6505 0.8316 0.3443 0.031 Uiso 1 1 calc R . .
C35 C 0.5827(5) 0.7981(3) 0.2475(2) 0.0245(9) Uani 1 1 d D . .
H35 H 0.6664 0.7429 0.2435 0.029 Uiso 1 1 calc R . .
C36 C 0.4698(4) 0.8266(4) 0.19342(19) 0.0219(8) Uani 1 1 d D . .
H36 H 0.4763 0.7908 0.1524 0.026 Uiso 1 1 calc R . .
P1 P 0.19860(11) 0.93913(8) 0.12705(4) 0.01507(19) Uani 1 1 d . . .

loop_
_atom_site_aniso_label
_atom_site_aniso_U_11
_atom_site_aniso_U_22
_atom_site_aniso_U_33
_atom_site_aniso_U_23
_atom_site_aniso_U_13
_atom_site_aniso_U_12
Au1 0.01876(9) 0.01278(9) 0.01992(9) -0.00256(5) -0.00184(5) -0.00226(5)
B1 0.0192(19) 0.018(2) 0.020(2) 0.0007(17) -0.0036(16) -0.0029(16)
B2 0.0222(19) 0.016(2) 0.019(2) -0.0016(17) 0.0008(16) -0.0016(16)
B3 0.0222(19) 0.018(2) 0.018(2) 0.0023(17) -0.0026(15) -0.0029(16)
B4 0.0167(18) 0.015(2) 0.026(2) -0.0001(18) -0.0006(16) -0.0019(16)
B5 0.0225(19) 0.015(2) 0.018(2) -0.0001(17) 0.0008(16) -0.0030(16)
C1 0.0177(16) 0.0127(18) 0.0187(18) -0.0005(15) -0.0032(13) -0.0019(13)
C11 0.0151(15) 0.0160(18) 0.0143(17) -0.0006(14) -0.0017(13) -0.0007(13)
C12 0.0211(17) 0.018(2) 0.0215(19) 0.0018(15) 0.0001(14) -0.0025(14)
C13 0.0237(19) 0.017(2) 0.022(2) 0.0005(15) -0.0007(15) 0.0043(14)
C14 0.0232(18) 0.030(2) 0.023(2) -0.0049(17) 0.0038(15) 0.0051(16)
C15 0.0207(18) 0.032(2) 0.022(2) 0.0015(17) 0.0060(15) -0.0031(16)
C16 0.0197(17) 0.0177(19) 0.0220(19) 0.0016(16) -0.0002(14) -0.0043(14)
C21 0.0154(16) 0.0151(18) 0.0195(18) -0.0008(15) 0.0037(13) 0.0041(13)
C22 0.0173(17) 0.021(2) 0.0198(19) -0.0028(16) -0.0014(14) 0.0018(14)
C23 0.0250(19) 0.029(2) 0.021(2) 0.0023(17) 0.0033(15) 0.0042(16)
C24 0.0253(19) 0.0188(19) 0.026(2) 0.0042(17) 0.0136(15) 0.0023(16)
C25 0.0196(17) 0.019(2) 0.030(2) -0.0057(17) 0.0049(15) -0.0028(15)
C26 0.0188(16) 0.022(2) 0.0177(18) -0.0035(15) 0.0008(14) -0.0010(14)
C31 0.0149(15) 0.0158(18) 0.0216(19) 0.0052(15) -0.0012(13) -0.0045(13)
C32 0.0209(17) 0.0174(19) 0.0215(19) -0.0016(16) -0.0031(14) -0.0038(14)
C33 0.0266(19) 0.026(2) 0.022(2) 0.0005(17) -0.0018(15) -0.0060(16)
C34 0.0234(18) 0.026(2) 0.025(2) 0.0071(17) -0.0061(15) -0.0060(16)
C35 0.0161(17) 0.022(2) 0.035(2) 0.0070(17) -0.0017(15) 0.0028(14)
C36 0.0230(18) 0.021(2) 0.022(2) 0.0001(16) 0.0044(14) -0.0025(15)
P1 0.0154(4) 0.0132(5) 0.0158(4) -0.0014(4) -0.0010(3) -0.0011(3)

loop_
_atom_type_symbol
_atom_type_description
_atom_type_scat_dispersion_real
_atom_type_scat_dispersion_imag
_atom_type_scat_source
C C 0.0033 0.0016 'International Tables Vol C Tables 4.2.6.8 and 6.1.1.4'
H H 0.0000 0.0000 'International Tables Vol C Tables 4.2.6.8 and 6.1.1.4'
B B 0.0013 0.0007 'International Tables Vol C Tables 4.2.6.8 and 6.1.1.4'
P P 0.1023 0.0942 'International Tables Vol C Tables 4.2.6.8 and 6.1.1.4'
Au Au -2.0133 8.8022 'International Tables Vol C Tables 4.2.6.8 and 6.1.1.4'

loop_
_geom_angle_atom_site_label_1
_geom_angle_atom_site_label_2
_geom_angle_atom_site_label_3
_geom_angle
_geom_angle_site_symmetry_1
_geom_angle_site_symmetry_3
_geom_angle_publ_flag
C1 Au1 P1 175.75(10) . . ?
C1 B1 B2 59.3(2) . . ?
C1 B1 B5 59.2(2) . . ?
B2 B1 B5 108.2(3) . . ?
C1 B1 B4 106.1(3) . 3_565 ?
B2 B1 B4 60.4(2) . 3_565 ?
B5 B1 B4 107.6(3) . 3_565 ?
C1 B1 B3 105.8(3) . 3_565 ?
B2 B1 B3 108.1(3) . 3_565 ?
B5 B1 B3 59.8(2) . 3_565 ?
B4 B1 B3 59.7(2) 3_565 3_565 ?
C1 B2 B1 58.8(2) . . ?
C1 B2 B4 105.6(3) . 3_565 ?
B1 B2 B4 60.2(2) . 3_565 ?
C1 B2 B5 105.4(3) . 3_565 ?
B1 B2 B5 107.8(3) . 3_565 ?
B4 B2 B5 59.7(2) 3_565 3_565 ?
C1 B2 B3 59.2(2) . . ?
B1 B2 B3 107.9(3) . . ?
B4 B2 B3 107.7(3) 3_565 . ?
B5 B2 B3 59.8(2) 3_565 . ?
C1 B3 B5 105.4(3) . 3_565 ?
C1 B3 B2 58.8(2) . . ?
B5 B3 B2 60.1(2) 3_565 . ?
C1 B3 B4 59.1(2) . . ?
B5 B3 B4 107.9(3) 3_565 . ?
B2 B3 B4 108.0(3) . . ?
C1 B3 B1 105.6(3) . 3_565 ?
B5 B3 B1 59.7(2) 3_565 3_565 ?
B2 B3 B1 107.9(3) . 3_565 ?
B4 B3 B1 60.1(2) . 3_565 ?
C1 B4 B5 58.8(2) . . ?
C1 B4 B2 105.6(3) . 3_565 ?
B5 B4 B2 60.0(2) . 3_565 ?
C1 B4 B3 59.2(2) . . ?
B5 B4 B3 107.8(3) . . ?
B2 B4 B3 107.8(3) 3_565 . ?
C1 B4 B1 105.7(3) . 3_565 ?
B5 B4 B1 107.4(3) . 3_565 ?
B2 B4 B1 59.4(2) 3_565 3_565 ?
B3 B4 B1 60.2(2) . 3_565 ?
C1 B5 B4 59.3(2) . . ?
C1 B5 B3 106.0(3) . 3_565 ?
B4 B5 B3 108.4(3) . 3_565 ?
C1 B5 B1 58.8(2) . . ?
B4 B5 B1 108.1(3) . . ?
B3 B5 B1 60.5(2) 3_565 . ?
C1 B5 B2 106.2(3) . 3_565 ?
B4 B5 B2 60.3(2) . 3_565 ?
B3 B5 B2 60.1(2) 3_565 3_565 ?
B1 B5 B2 108.5(3) . 3_565 ?
B1 C1 B5 62.0(2) . . ?
B1 C1 B2 61.9(2) . . ?
B5 C1 B2 112.6(3) . . ?
B1 C1 B4 112.9(3) . . ?
B5 C1 B4 61.9(2) . . ?
B2 C1 B4 112.7(3) . . ?
B1 C1 B3 112.6(3) . . ?
B5 C1 B3 112.3(3) . . ?
B2 C1 B3 62.0(2) . . ?
B4 C1 B3 61.7(2) . . ?
B1 C1 Au1 119.2(2) . . ?
B5 C1 Au1 117.9(2) . . ?
B2 C1 Au1 120.3(2) . . ?
B4 C1 Au1 117.8(2) . . ?
B3 C1 Au1 119.6(2) . . ?
C12 C11 C16 119.6(3) . . ?
C12 C11 P1 121.5(3) . . ?
C16 C11 P1 118.7(3) . . ?
C11 C12 C13 120.6(4) . . ?
C14 C13 C12 119.6(4) . . ?
C15 C14 C13 120.0(4) . . ?
C14 C15 C16 121.1(4) . . ?
C15 C16 C11 119.0(4) . . ?
C26 C21 C22 119.2(3) . . ?
C26 C21 P1 121.6(3) . . ?
C22 C21 P1 119.2(3) . . ?
C23 C22 C21 120.2(3) . . ?
C22 C23 C24 120.0(4) . . ?
C25 C24 C23 119.6(4) . . ?
C24 C25 C26 120.5(4) . . ?
C25 C26 C21 120.5(3) . . ?
C32 C31 C36 119.1(3) . . ?
C32 C31 P1 123.0(3) . . ?
C36 C31 P1 117.9(3) . . ?
C31 C32 C33 121.0(4) . . ?
C32 C33 C34 119.6(4) . . ?
C35 C34 C33 120.4(4) . . ?
C34 C35 C36 119.9(4) . . ?
C35 C36 C31 120.0(4) . . ?
C21 P1 C11 104.88(16) . . ?
C21 P1 C31 105.26(16) . . ?
C11 P1 C31 103.43(17) . . ?
C21 P1 Au1 114.78(12) . . ?
C11 P1 Au1 117.56(12) . . ?
C31 P1 Au1 109.69(13) . . ?

loop_
_geom_bond_atom_site_label_1
_geom_bond_atom_site_label_2
_geom_bond_distance
_geom_bond_site_symmetry_2
_geom_bond_publ_flag
Au1 C1 2.058(4) . ?
Au1 P1 2.2738(10) . ?
B1 C1 1.713(5) . ?
B1 B2 1.766(6) . ?
B1 B5 1.769(6) . ?
B1 B4 1.780(6) 3_565 ?
B1 B3 1.782(6) 3_565 ?
B2 C1 1.722(5) . ?
B2 B4 1.783(6) 3_565 ?
B2 B5 1.777(6) 3_565 ?
B2 B3 1.776(6) . ?
B3 C1 1.728(6) . ?
B3 B5 1.770(6) 3_565 ?
B3 B4 1.772(6) . ?
B3 B1 1.782(6) 3_565 ?
B4 C1 1.728(5) . ?
B4 B5 1.773(6) . ?
B4 B2 1.783(6) 3_565 ?
B4 B1 1.780(6) 3_565 ?
B5 C1 1.720(6) . ?
B5 B3 1.770(6) 3_565 ?
B5 B2 1.777(6) 3_565 ?
C11 C12 1.388(5) . ?
C11 C16 1.401(5) . ?
C11 P1 1.814(4) . ?
C12 C13 1.392(5) . ?
C13 C14 1.382(6) . ?
C14 C15 1.381(6) . ?
C15 C16 1.387(5) . ?
C21 C26 1.393(5) . ?
C21 C22 1.396(5) . ?
C21 P1 1.812(4) . ?
C22 C23 1.386(6) . ?
C23 C24 1.406(6) . ?
C24 C25 1.374(6) . ?
C25 C26 1.388(5) . ?
C31 C32 1.386(5) . ?
C31 C36 1.403(5) . ?
C31 P1 1.825(4) . ?
C32 C33 1.386(5) . ?
C33 C34 1.386(6) . ?
C34 C35 1.391(6) . ?
C35 C36 1.390(5) . ?
